data_7109505
loop_
_publ_author_name
'Hao Wang'
'Ze Chang'
'Yue Li'
'Rong-Mei Wen'
'Xian-He Bu'

_publ_section_title
;
 Chiral uranyl-organic compounds assembled with achiral furandicarboxylic
 acid by spontaneous resolution
;
_journal_name_full Chem.Commun.
_journal_page_first 6659
_journal_paper_doi 10.1039/c3cc42255k
_journal_volume 49
_journal_year 2013
_chemical_formula_moiety 'C18 H6 N2 O23 U2'
_chemical_formula_sum 'C18 H6 N2 O23 U2'
_chemical_formula_weight 1094.31
_chemical_name_systematic
;
?
;
_space_group_IT_number 15
_symmetry_cell_setting monoclinic
_symmetry_space_group_name_Hall '-C 2yc'
_symmetry_space_group_name_H-M 'C 1 2/c 1'
_atom_sites_solution_hydrogens geom
_atom_sites_solution_primary direct
_atom_sites_solution_secondary difmap
_audit_creation_method SHELXL-97
_cell_angle_alpha 90.00
_cell_angle_beta 104.023(4)
_cell_angle_gamma 90.00
_cell_formula_units_Z 4
_cell_length_a 7.8622(8)
_cell_length_b 17.8077(17)
_cell_length_c 21.8192(19)
_cell_measurement_reflns_used 12691
_cell_measurement_temperature 293(2)
_cell_measurement_theta_max 27.60
_cell_measurement_theta_min 3.10
_cell_volume 2963.8(5)
_computing_structure_refinement 'SHELXL-97 (Sheldrick, 1997)'
_computing_structure_solution 'SHELXS-97 (Sheldrick, 1990)'
_diffrn_ambient_temperature 293(2)
_diffrn_measured_fraction_theta_full 0.997
_diffrn_measured_fraction_theta_max 0.997
_diffrn_measurement_device_type 'Rigaku SCXmini diffractometer'
_diffrn_measurement_method \w
_diffrn_radiation_monochromator graphite
_diffrn_radiation_source 'fine-focus sealed tube'
_diffrn_radiation_type MoK\a
_diffrn_radiation_wavelength 0.71075
_diffrn_reflns_av_R_equivalents 0.0801
_diffrn_reflns_av_sigmaI/netI 0.0661
_diffrn_reflns_limit_h_max 9
_diffrn_reflns_limit_h_min -9
_diffrn_reflns_limit_k_max 21
_diffrn_reflns_limit_k_min -21
_diffrn_reflns_limit_l_max 25
_diffrn_reflns_limit_l_min -25
_diffrn_reflns_number 12065
_diffrn_reflns_theta_full 25.02
_diffrn_reflns_theta_max 25.02
_diffrn_reflns_theta_min 3.11
_diffrn_standards_decay_% 0
_diffrn_standards_interval_time 0
_diffrn_standards_number 0
_exptl_absorpt_coefficient_mu 11.012
_exptl_absorpt_correction_T_max 0.2718
_exptl_absorpt_correction_T_min 0.2418
_exptl_absorpt_correction_type multi-scan
_exptl_absorpt_process_details Higashi,1995
_exptl_crystal_colour yellow
_exptl_crystal_density_diffrn 2.452
_exptl_crystal_density_method 'not measured'
_exptl_crystal_description block
_exptl_crystal_F_000 1984
_exptl_crystal_size_max 0.18
_exptl_crystal_size_mid 0.17
_exptl_crystal_size_min 0.16
_refine_diff_density_max 2.025
_refine_diff_density_min -1.600
_refine_diff_density_rms 0.189
_refine_ls_extinction_method none
_refine_ls_goodness_of_fit_ref 1.150
_refine_ls_hydrogen_treatment mixed
_refine_ls_matrix_type full
_refine_ls_number_parameters 204
_refine_ls_number_reflns 2626
_refine_ls_number_restraints 0
_refine_ls_restrained_S_all 1.150
_refine_ls_R_factor_all 0.0646
_refine_ls_R_factor_gt 0.0465
_refine_ls_shift/su_max 0.002
_refine_ls_shift/su_mean 0.000
_refine_ls_structure_factor_coef Fsqd
_refine_ls_weighting_details 'calc w=1/[\s^2^(Fo^2^)+(0.0354P)^2^+8.8290P] where P=(Fo^2^+2Fc^2^)/3'
_refine_ls_weighting_scheme calc
_refine_ls_wR_factor_gt 0.0913
_refine_ls_wR_factor_ref 0.0961
_reflns_number_gt 2156
_reflns_number_total 2626
_reflns_threshold_expression >2sigma(I)
_cod_data_source_file c3cc42255k.txt
_cod_data_source_block NH4+
_cod_original_sg_symbol_Hall '-C 2yc '
_cod_original_sg_symbol_H-M 'C 2/c '
_cod_database_code 7109505

loop_
_symmetry_equiv_pos_as_xyz
'x, y, z'
'-x, y, -z+1/2'
'x+1/2, y+1/2, z'
'-x+1/2, y+1/2, -z+1/2'
'-x, -y, -z'
'x, -y, z-1/2'
'-x+1/2, -y+1/2, -z'
'x+1/2, -y+1/2, z-1/2'

loop_
_atom_site_label
_atom_site_type_symbol
_atom_site_fract_x
_atom_site_fract_y
_atom_site_fract_z
_atom_site_U_iso_or_equiv
_atom_site_adp_type
_atom_site_occupancy
_atom_site_symmetry_multiplicity
_atom_site_calc_flag
_atom_site_refinement_flags
O9 O 0.5938(9) 0.6967(4) 0.1155(4) 0.044(2) Uani 1 1 d .
O10 O 0.7182(9) 0.6027(4) 0.0776(4) 0.0352(18) Uani 1 1 d .
C9 C 0.7105(13) 0.6723(5) 0.0908(5) 0.030(2) Uani 1 1 d .
U1 U 0.95559(5) 1.073574(19) 0.120124(19) 0.02557(15) Uani 1 1 d .
O3 O 0.6992(9) 1.0638(3) 0.1683(4) 0.0334(18) Uani 1 1 d .
O8 O 0.8182(8) 0.7975(3) 0.0924(3) 0.0274(16) Uani 1 1 d .
O6 O 0.8351(9) 0.9457(3) 0.1128(4) 0.0362(19) Uani 1 1 d .
O1 O 0.8118(9) 1.0944(3) 0.0474(3) 0.0345(18) Uani 1 1 d .
O4 O 0.8268(9) 1.1746(4) 0.1716(4) 0.0368(19) Uani 1 1 d .
O7 O 1.0729(9) 0.9595(3) 0.0780(4) 0.039(2) Uani 1 1 d .
C5 C 0.9529(12) 0.8368(5) 0.0772(5) 0.026(2) Uani 1 1 d .
C4 C 0.9522(13) 0.9183(5) 0.0905(6) 0.032(3) Uani 1 1 d .
C1 C 0.7164(12) 1.1323(6) 0.1865(5) 0.026(2) Uani 1 1 d .
C8 C 0.8405(12) 0.7239(5) 0.0766(5) 0.024(2) Uani 1 1 d .
O5 O 0.5000 1.1181(5) 0.2500 0.030(2) Uani 1 2 d S
C6 C 1.0519(13) 0.7906(5) 0.0519(5) 0.031(3) Uani 1 1 d .
H6 H 1.1495 0.8036 0.0372 0.037 Uiso 1 1 calc R
C3 C 0.5656(14) 1.2360(5) 0.2327(5) 0.039(3) Uani 1 1 d .
H3 H 0.6183 1.2778 0.2196 0.046 Uiso 1 1 calc R
C2 C 0.5981(13) 1.1646(6) 0.2227(5) 0.029(2) Uani 1 1 d .
C7 C 0.9783(12) 0.7185(5) 0.0522(5) 0.029(2) Uani 1 1 d .
H7 H 1.0195 0.6746 0.0377 0.035 Uiso 1 1 calc R
O2 O 1.0992(10) 1.0528(4) 0.1924(4) 0.041(2) Uani 1 1 d .
N2 N 0.745(4) 0.4092(9) 0.2476(10) 0.225(13) Uani 1 1 d .
O2W O 0.5023(19) 0.8378(9) 0.1576(10) 0.217(10) Uani 1 1 d .
O1W O 0.4443(15) 0.9798(9) 0.0616(10) 0.213(11) Uani 1 1 d .

loop_
_atom_site_aniso_label
_atom_site_aniso_U_11
_atom_site_aniso_U_22
_atom_site_aniso_U_33
_atom_site_aniso_U_23
_atom_site_aniso_U_13
_atom_site_aniso_U_12
O9 0.045(5) 0.030(4) 0.067(6) -0.004(4) 0.036(5) -0.008(3)
O10 0.033(4) 0.020(4) 0.056(6) -0.002(3) 0.017(4) -0.006(3)
C9 0.035(7) 0.029(6) 0.026(7) 0.000(4) 0.006(5) 0.000(5)
U1 0.0292(3) 0.0222(2) 0.0274(3) -0.00209(17) 0.01097(18) -0.00628(17)
O3 0.036(4) 0.029(4) 0.038(5) -0.006(3) 0.016(4) -0.010(3)
O8 0.033(4) 0.019(4) 0.033(5) -0.006(3) 0.013(3) -0.007(3)
O6 0.036(4) 0.023(4) 0.058(6) -0.003(3) 0.026(4) 0.004(3)
O1 0.048(5) 0.027(4) 0.031(5) -0.006(3) 0.016(4) -0.004(3)
O4 0.040(5) 0.033(4) 0.045(5) -0.006(3) 0.024(4) -0.008(3)
O7 0.040(5) 0.016(4) 0.064(6) -0.007(3) 0.020(4) -0.010(3)
C5 0.024(6) 0.019(5) 0.033(7) 0.001(4) 0.004(5) -0.009(4)
C4 0.034(6) 0.020(6) 0.041(8) 0.007(5) 0.008(5) -0.009(5)
C1 0.023(6) 0.037(6) 0.018(6) 0.007(5) 0.002(5) 0.004(5)
C8 0.031(6) 0.009(5) 0.030(7) 0.002(4) 0.006(5) 0.003(4)
O5 0.026(6) 0.030(6) 0.039(7) 0.000 0.014(5) 0.000
C6 0.029(6) 0.026(6) 0.043(8) 0.005(5) 0.019(5) -0.002(4)
C3 0.047(7) 0.024(6) 0.050(9) 0.007(5) 0.022(6) -0.005(5)
C2 0.027(6) 0.039(6) 0.022(7) -0.003(5) 0.007(5) -0.004(5)
C7 0.030(6) 0.025(5) 0.029(7) 0.000(4) 0.001(5) 0.004(4)
O2 0.053(5) 0.036(4) 0.036(5) -0.007(3) 0.014(4) -0.012(4)
N2 0.41(3) 0.081(13) 0.124(18) -0.002(11) -0.06(2) 0.023(16)
O2W 0.130(13) 0.156(15) 0.37(3) -0.144(16) 0.074(15) 0.011(11)
O1W 0.057(8) 0.198(16) 0.37(3) -0.193(18) 0.016(11) -0.010(9)

loop_
_atom_type_symbol
_atom_type_description
_atom_type_scat_dispersion_real
_atom_type_scat_dispersion_imag
_atom_type_scat_source
C C 0.0033 0.0016 'International Tables Vol C Tables 4.2.6.8 and 6.1.1.4'
H H 0.0000 0.0000 'International Tables Vol C Tables 4.2.6.8 and 6.1.1.4'
N N 0.0061 0.0033 'International Tables Vol C Tables 4.2.6.8 and 6.1.1.4'
O O 0.0106 0.0060 'International Tables Vol C Tables 4.2.6.8 and 6.1.1.4'
U U -9.6767 9.6646 'International Tables Vol C Tables 4.2.6.8 and 6.1.1.4'

loop_
_geom_angle_atom_site_label_1
_geom_angle_atom_site_label_2
_geom_angle_atom_site_label_3
_geom_angle
_geom_angle_site_symmetry_1
_geom_angle_site_symmetry_3
C9 O9 U1 94.9(6) . 3_445
C9 O10 U1 91.6(6) . 3_445
O9 C9 O10 121.1(9) . .
O9 C9 C8 119.8(9) . .
O10 C9 C8 119.2(9) . .
O9 C9 U1 59.2(5) . 3_445
O10 C9 U1 61.8(5) . 3_445
C8 C9 U1 179.0(7) . 3_445
O2 U1 O1 179.8(3) . .
O2 U1 O6 91.0(3) . .
O1 U1 O6 89.1(3) . .
O2 U1 O9 91.7(3) . 3
O1 U1 O9 88.2(3) . 3
O6 U1 O9 172.2(2) . 3
O2 U1 O4 89.4(3) . .
O1 U1 O4 90.7(3) . .
O6 U1 O4 120.8(2) . .
O9 U1 O4 66.6(2) 3 .
O2 U1 O3 91.0(3) . .
O1 U1 O3 89.2(3) . .
O6 U1 O3 67.9(2) . .
O9 U1 O3 119.3(2) 3 .
O4 U1 O3 52.8(2) . .
O2 U1 O7 86.8(3) . .
O1 U1 O7 93.1(3) . .
O6 U1 O7 52.6(2) . .
O9 U1 O7 120.2(2) 3 .
O4 U1 O7 172.2(2) . .
O3 U1 O7 120.4(2) . .
O2 U1 O10 88.1(3) . 3
O1 U1 O10 91.7(3) . 3
O6 U1 O10 120.4(2) . 3
O9 U1 O10 52.4(2) 3 3
O4 U1 O10 118.8(2) . 3
O3 U1 O10 171.7(2) . 3
O7 U1 O10 67.8(2) . 3
O2 U1 C9 89.8(3) . 3
O1 U1 C9 90.0(3) . 3
O6 U1 C9 146.9(3) . 3
O9 U1 C9 25.9(2) 3 3
O4 U1 C9 92.4(3) . 3
O3 U1 C9 145.2(2) . 3
O7 U1 C9 94.4(3) . 3
O10 U1 C9 26.6(2) 3 3
C1 O3 U1 91.6(5) . .
C5 O8 C8 105.8(7) . .
C4 O6 U1 94.6(6) . .
C1 O4 U1 93.8(6) . .
C4 O7 U1 91.7(6) . .
C6 C5 O8 110.2(7) . .
C6 C5 C4 135.4(9) . .
O8 C5 C4 114.3(8) . .
O6 C4 O7 121.1(9) . .
O6 C4 C5 120.1(8) . .
O7 C4 C5 118.8(9) . .
O4 C1 O3 121.5(9) . .
O4 C1 C2 118.2(9) . .
O3 C1 C2 120.3(8) . .
C7 C8 O8 109.7(8) . .
C7 C8 C9 136.3(9) . .
O8 C8 C9 114.0(8) . .
C2 O5 C2 105.1(10) . 2_655
C5 C6 C7 106.1(8) . .
C5 C6 H6 127.0 . .
C7 C6 H6 127.0 . .
C2 C3 C3 106.4(6) . 2_655
C2 C3 H3 126.8 . .
C3 C3 H3 126.8 2_655 .
C3 C2 O5 111.1(9) . .
C3 C2 C1 129.3(9) . .
O5 C2 C1 119.6(8) . .
C8 C7 C6 108.2(9) . .
C8 C7 H7 125.9 . .
C6 C7 H7 125.9 . .

loop_
_geom_bond_atom_site_label_1
_geom_bond_atom_site_label_2
_geom_bond_distance
_geom_bond_site_symmetry_2
O9 C9 1.248(11) .
O9 U1 2.459(6) 3_445
O10 C9 1.276(11) .
O10 U1 2.515(6) 3_445
C9 C8 1.464(13) .
C9 U1 2.852(10) 3_445
U1 O2 1.742(8) .
U1 O1 1.750(8) .
U1 O6 2.456(6) .
U1 O9 2.459(6) 3
U1 O4 2.465(6) .
U1 O3 2.496(7) .
U1 O7 2.497(6) .
U1 O10 2.515(7) 3
U1 C9 2.852(10) 3
O3 C1 1.281(11) .
O8 C5 1.375(10) .
O8 C8 1.376(10) .
O6 C4 1.241(12) .
O4 C1 1.249(11) .
O7 C4 1.280(11) .
C5 C6 1.339(13) .
C5 C4 1.481(13) .
C1 C2 1.476(13) .
C8 C7 1.321(12) .
O5 C2 1.363(10) .
O5 C2 1.363(10) 2_655
C6 C7 1.410(13) .
C6 H6 0.9300 .
C3 C2 1.325(13) .
C3 C3 1.417(19) 2_655
C3 H3 0.9300 .
C7 H7 0.9300 .

loop_
_geom_torsion_atom_site_label_1
_geom_torsion_atom_site_label_2
_geom_torsion_atom_site_label_3
_geom_torsion_atom_site_label_4
_geom_torsion
_geom_torsion_site_symmetry_1
U1 O9 C9 O10 0.6(11) 3_445
U1 O9 C9 C8 -179.6(8) 3_445
U1 O10 C9 O9 -0.6(10) 3_445
U1 O10 C9 C8 179.7(8) 3_445
O2 U1 O3 C1 85.7(6) .
O1 U1 O3 C1 -94.3(6) .
O6 U1 O3 C1 176.4(6) .
O9 U1 O3 C1 -6.8(7) 3
O4 U1 O3 C1 -2.8(5) .
O7 U1 O3 C1 172.6(5) .
O10 U1 O3 C1 2.1(19) 3
C9 U1 O3 C1 -5.3(8) 3
O2 U1 O6 C4 -83.6(7) .
O1 U1 O6 C4 96.2(7) .
O9 U1 O6 C4 27(2) 3
O4 U1 O6 C4 -173.6(6) .
O3 U1 O6 C4 -174.2(7) .
O7 U1 O6 C4 1.6(6) .
O10 U1 O6 C4 4.8(7) 3
C9 U1 O6 C4 7.6(9) 3
O2 U1 O4 C1 -88.7(6) .
O1 U1 O4 C1 91.4(6) .
O6 U1 O4 C1 2.1(7) .
O9 U1 O4 C1 179.1(7) 3
O3 U1 O4 C1 2.9(5) .
O7 U1 O4 C1 -28(2) .
O10 U1 O4 C1 -176.3(6) 3
C9 U1 O4 C1 -178.5(6) 3
O2 U1 O7 C4 92.2(7) .
O1 U1 O7 C4 -88.0(7) .
O6 U1 O7 C4 -1.5(6) .
O9 U1 O7 C4 -177.6(6) 3
O4 U1 O7 C4 31(2) .
O3 U1 O7 C4 3.0(7) .
O10 U1 O7 C4 -178.5(7) 3
C9 U1 O7 C4 -178.2(6) 3
C8 O8 C5 C6 1.3(11) .
C8 O8 C5 C4 179.8(8) .
U1 O6 C4 O7 -2.8(11) .
U1 O6 C4 C5 178.0(9) .
U1 O7 C4 O6 2.8(11) .
U1 O7 C4 C5 -178.0(9) .
C6 C5 C4 O6 177.1(12) .
O8 C5 C4 O6 -0.9(15) .
C6 C5 C4 O7 -2.1(19) .
O8 C5 C4 O7 179.9(9) .
U1 O4 C1 O3 -5.3(10) .
U1 O4 C1 C2 178.1(8) .
U1 O3 C1 O4 5.2(10) .
U1 O3 C1 C2 -178.2(8) .
C5 O8 C8 C7 -1.0(11) .
C5 O8 C8 C9 178.6(8) .
O9 C9 C8 C7 179.1(12) .
O10 C9 C8 C7 -1.1(19) .
U1 C9 C8 C7 162(44) 3_445
O9 C9 C8 O8 -0.3(14) .
O10 C9 C8 O8 179.4(9) .
U1 C9 C8 O8 -18(45) 3_445
O8 C5 C6 C7 -1.1(12) .
C4 C5 C6 C7 -179.1(11) .
C3 C3 C2 O5 -1.6(16) 2_655
C3 C3 C2 C1 176.5(11) 2_655
C2 O5 C2 C3 0.6(6) 2_655
C2 O5 C2 C1 -177.7(11) 2_655
O4 C1 C2 C3 14.5(17) .
O3 C1 C2 C3 -162.1(11) .
O4 C1 C2 O5 -167.5(8) .
O3 C1 C2 O5 15.8(14) .
O8 C8 C7 C6 0.4(12) .
C9 C8 C7 C6 -179.1(11) .
C5 C6 C7 C8 0.4(12) .
